data_7251500
loop_
_publ_author_name
'Garc\'ia-Raso, \'Angel'
'Rocha, Mariana'
'Terr\'on, \'Angel'
'Fiol, Juan J.'
'L\'opez-Zafra, Adela'
'Rodr\'iguez, Carlos A.'
'V\'azquez-L\'opez, Ezequiel M.'
'Barcel\'o-Oliver, Miquel'
'Frontera, Antonio'

_publ_section_title
;
 The crucial role of lattice water in directing supramolecular networks of
 deferiprone analogues: a combined X-ray and DFT study
;
_journal_issue 5
_journal_name_full CrystEngComm
_journal_page_first 951
_journal_page_last 961
_journal_paper_doi 10.1039/D5CE01136A
_journal_volume 28
_journal_year 2026
_chemical_formula_moiety '0.667(Cl), H2 O, 0.667(C11 H14 N3 O2)'
_chemical_formula_sum 'C7.33 H11.33 Cl0.67 N2 O2.33'
_chemical_formula_weight 188.48
_space_group_crystal_system monoclinic
_space_group_IT_number 15
_space_group_name_Hall '-C 2yc'
_space_group_name_H-M_alt 'C 1 2/c 1'
_atom_sites_solution_hydrogens mixed
_atom_sites_solution_primary dual
_audit_creation_date 2024-06-04
_audit_creation_method
;
Olex2 1.5
(compiled 2024.01.12 svn.r2f8d729c for OlexSys, GUI svn.r6928)
;
_audit_update_record
;
2025-11-24 deposited with the CCDC.	2026-01-06 downloaded from the CCDC.
;
_cell_angle_alpha 90
_cell_angle_beta 97.297(2)
_cell_angle_gamma 90
_cell_formula_units_Z 24
_cell_length_a 51.723(3)
_cell_length_b 7.3982(4)
_cell_length_c 13.4262(8)
_cell_measurement_reflns_used 9672
_cell_measurement_temperature 100(2)
_cell_measurement_theta_max 28.28
_cell_measurement_theta_min 2.38
_cell_volume 5096.0(5)
_computing_molecular_graphics 'Olex2 1.5 (Dolomanov et al., 2009)'
_computing_publication_material 'Olex2 1.5 (Dolomanov et al., 2009)'
_computing_structure_refinement 'SHELXL 2019/3 (Sheldrick, 2015)'
_computing_structure_solution 'XT  (Sheldrick, 2015)'
_diffrn_ambient_temperature 100.00
_diffrn_measured_fraction_theta_full 0.999
_diffrn_measured_fraction_theta_max 0.999
_diffrn_measurement_device_type 'Bruker D8 Venture Photon II CMOS'
_diffrn_measurement_method '\f and \w scans'
_diffrn_radiation_monochromator 'Incoatec HeliosTM multilayer optics'
_diffrn_radiation_type MoK\a
_diffrn_radiation_wavelength 0.71073
_diffrn_reflns_av_R_equivalents 0.0517
_diffrn_reflns_av_unetI/netI 0.0281
_diffrn_reflns_Laue_measured_fraction_full 0.999
_diffrn_reflns_Laue_measured_fraction_max 0.999
_diffrn_reflns_limit_h_max 68
_diffrn_reflns_limit_h_min -68
_diffrn_reflns_limit_k_max 9
_diffrn_reflns_limit_k_min -9
_diffrn_reflns_limit_l_max 17
_diffrn_reflns_limit_l_min -17
_diffrn_reflns_number 53532
_diffrn_reflns_point_group_measured_fraction_full 0.999
_diffrn_reflns_point_group_measured_fraction_max 0.999
_diffrn_reflns_theta_full 25.242
_diffrn_reflns_theta_max 28.314
_diffrn_reflns_theta_min 2.382
_diffrn_standards_number 0
_exptl_absorpt_coefficient_mu 0.310
_exptl_absorpt_correction_T_max 0.7457
_exptl_absorpt_correction_T_min 0.5586
_exptl_absorpt_correction_type multi-scan
_exptl_absorpt_process_details
;
SADABS-2016/2 (Bruker,2016) was used for absorption correction.
wR2(int) was 0.1345 before and 0.0678 after correction.
The Ratio of minimum to maximum transmission is 0.7491.
The \l/2 correction factor is Not present.
;
_exptl_crystal_colour colourless
_exptl_crystal_colour_primary colourless
_exptl_crystal_density_diffrn 1.474
_exptl_crystal_density_method 'not measured'
_exptl_crystal_description plate
_exptl_crystal_F_000 2384
_exptl_crystal_size_max 0.194
_exptl_crystal_size_mid 0.172
_exptl_crystal_size_min 0.062
_refine_diff_density_max 0.515
_refine_diff_density_min -0.350
_refine_diff_density_rms 0.072
_refine_ls_extinction_method none
_refine_ls_goodness_of_fit_ref 1.131
_refine_ls_hydrogen_treatment mixed
_refine_ls_matrix_type full
_refine_ls_number_parameters 382
_refine_ls_number_reflns 6331
_refine_ls_number_restraints 0
_refine_ls_restrained_S_all 1.131
_refine_ls_R_factor_all 0.0418
_refine_ls_R_factor_gt 0.0389
_refine_ls_shift/su_max 0.003
_refine_ls_shift/su_mean 0.000
_refine_ls_structure_factor_coef Fsqd
_refine_ls_weighting_details 'w=1/[\s^2^(Fo^2^)+(0.0422P)^2^+8.4208P] where P=(Fo^2^+2Fc^2^)/3'
_refine_ls_weighting_scheme calc
_refine_ls_wR_factor_gt 0.1005
_refine_ls_wR_factor_ref 0.1025
_reflns_Friedel_coverage 0.000
_reflns_number_gt 5887
_reflns_number_total 6331
_reflns_threshold_expression 'I > 2\s(I)'
_cod_data_source_file d5ce01136a2.cif
_cod_data_source_block 32108201_0m
_cod_original_cell_volume 5096.1(5)
_cod_database_code 7251500
_shelx_shelxl_version_number 2019/3
_shelx_space_group_comment
;
The symmetry employed for this shelxl refinement is uniquely defined
by the following loop, which should always be used as a source of
symmetry information in preference to the above space-group names.
They are only intended as comments.
;
_shelx_estimated_absorpt_t_max 0.981
_shelx_estimated_absorpt_t_min 0.942
_olex2_refinement_description
;
1. Fixed Uiso
 At 1.2 times of:
  All C(H) groups, All C(H,H) groups
 At 1.5 times of:
  All C(H,H,H) groups
2.a Secondary CH2 refined with riding coordinates:
 C7A(H7AA,H7AB), C8A(H8AA,H8AB), C7B(H7BA,H7BB), C8B(H8BA,H8BB)
2.b Me refined with riding coordinates:
 C21A(H21A,H21B,H21C), C21B(H21D,H21E,H21F)
2.c Aromatic/amide H refined with riding coordinates:
 C5A(H5A), C6A(H6A), C10A(H10A), C12A(H12A), C5B(H5B), C6B(H6B), C10B(H10B),
 C12B(H12B)
;
_olex2_submission_special_instructions 'No special instructions were received'

loop_
_space_group_symop_operation_xyz
'x, y, z'
'-x, y, -z+1/2'
'x+1/2, y+1/2, z'
'-x+1/2, y+1/2, -z+1/2'
'-x, -y, -z'
'x, -y, z-1/2'
'-x+1/2, -y+1/2, -z'
'x+1/2, -y+1/2, z-1/2'

loop_
_atom_site_label
_atom_site_type_symbol
_atom_site_fract_x
_atom_site_fract_y
_atom_site_fract_z
_atom_site_U_iso_or_equiv
_atom_site_adp_type
_atom_site_occupancy
_atom_site_site_symmetry_order
_atom_site_calc_flag
_atom_site_refinement_flags_posn
_atom_site_refinement_flags_adp
_atom_site_refinement_flags_occupancy
_atom_site_disorder_assembly
_atom_site_disorder_group
Cl1 Cl 0.67092(2) 1.18834(5) 0.17442(3) 0.01577(9) Uani 1 1 d . . . . .
Cl2 Cl 0.70095(2) 1.23993(5) 0.57377(3) 0.01441(9) Uani 1 1 d . . . . .
O1W O 0.71466(2) 1.16276(16) 0.35669(9) 0.0185(2) Uani 1 1 d . . . . .
H1WA H 0.7096(5) 1.182(3) 0.410(2) 0.035(6) Uiso 1 1 d . . . . .
H1WB H 0.7027(5) 1.172(4) 0.316(2) 0.038(7) Uiso 1 1 d . . . . .
O2W O 0.41729(2) 0.25253(16) 0.39229(10) 0.0202(2) Uani 1 1 d . . . . .
H2WA H 0.4222(5) 0.227(3) 0.337(2) 0.037(7) Uiso 1 1 d . . . . .
H2WB H 0.4265(5) 0.216(4) 0.439(2) 0.038(7) Uiso 1 1 d . . . . .
O3W O 0.56327(2) 0.19314(17) 0.28949(9) 0.0188(2) Uani 1 1 d . . . . .
H3WA H 0.5672(4) 0.280(3) 0.3161(17) 0.024(6) Uiso 1 1 d . . . . .
H3WB H 0.5629(5) 0.114(4) 0.330(2) 0.048(8) Uiso 1 1 d . . . . .
O31A O 0.59851(2) 0.86591(15) 0.38522(8) 0.0158(2) Uani 1 1 d . . . . .
H31A H 0.5832(4) 0.840(3) 0.3958(16) 0.024(5) Uiso 1 1 d . . . . .
O41A O 0.57941(2) 0.51842(14) 0.36711(8) 0.0147(2) Uani 1 1 d . . . . .
N1A N 0.65800(2) 0.60858(17) 0.40119(9) 0.0123(2) Uani 1 1 d . . . . .
C2A C 0.64134(3) 0.75378(19) 0.39846(10) 0.0120(3) Uani 1 1 d . . . . .
C21A C 0.65204(3) 0.9417(2) 0.40757(12) 0.0163(3) Uani 1 1 d . . . . .
H21A H 0.637626 1.028442 0.404193 0.024 Uiso 1 1 calc R U . . .
H21B H 0.663142 0.954831 0.471954 0.024 Uiso 1 1 calc R U . . .
H21C H 0.662350 0.965094 0.352545 0.024 Uiso 1 1 calc R U . . .
C3A C 0.61484(3) 0.72154(19) 0.38668(10) 0.0113(3) Uani 1 1 d . . . . .
C4A C 0.60409(3) 0.54303(19) 0.37504(10) 0.0113(3) Uani 1 1 d . . . . .
C5A C 0.62251(3) 0.4017(2) 0.37252(11) 0.0139(3) Uani 1 1 d . . . . .
H5A H 0.616642 0.281051 0.360525 0.017 Uiso 1 1 calc R U . . .
C6A C 0.64867(3) 0.4377(2) 0.38722(11) 0.0138(3) Uani 1 1 d . . . . .
H6A H 0.660649 0.340302 0.387658 0.017 Uiso 1 1 calc R U . . .
C7A C 0.68659(3) 0.6335(2) 0.42100(11) 0.0135(3) Uani 1 1 d . . . . .
H7AA H 0.694465 0.527679 0.458511 0.016 Uiso 1 1 calc R U . . .
H7AB H 0.690490 0.742008 0.463383 0.016 Uiso 1 1 calc R U . . .
C8A C 0.69874(3) 0.6551(2) 0.32365(11) 0.0159(3) Uani 1 1 d . . . . .
H8AA H 0.694543 0.547863 0.280544 0.019 Uiso 1 1 calc R U . . .
H8AB H 0.691208 0.762676 0.286858 0.019 Uiso 1 1 calc R U . . .
C9A C 0.72772(3) 0.6760(2) 0.34454(11) 0.0139(3) Uani 1 1 d . . . . .
C10A C 0.74717(3) 0.5504(2) 0.35664(11) 0.0159(3) Uani 1 1 d . . . . .
H10A H 0.745151 0.422767 0.354922 0.019 Uiso 1 1 calc R U . . .
C12A C 0.76550(3) 0.8211(2) 0.36988(11) 0.0166(3) Uani 1 1 d . . . . .
H12A H 0.778175 0.914647 0.377680 0.020 Uiso 1 1 calc R U . . .
N13A N 0.73970(2) 0.84384(18) 0.35500(9) 0.0152(2) Uani 1 1 d . . . . .
H13A H 0.7318(4) 0.955(3) 0.3578(17) 0.033(6) Uiso 1 1 d . . . . .
N11A N 0.77036(2) 0.64489(19) 0.37188(9) 0.0160(3) Uani 1 1 d . . . . .
H11A H 0.7857(5) 0.596(3) 0.3798(16) 0.031(6) Uiso 1 1 d . . . . .
O31B O 0.53060(2) 0.53761(16) 0.40452(10) 0.0227(3) Uani 1 1 d . . . . .
H31B H 0.5446(5) 0.559(3) 0.3944(17) 0.030(6) Uiso 1 1 d . . . . .
O41B O 0.55032(2) 0.88295(16) 0.42573(9) 0.0196(2) Uani 1 1 d . . . . .
N1B N 0.47183(2) 0.80124(17) 0.35419(9) 0.0123(2) Uani 1 1 d . . . . .
C2B C 0.48818(3) 0.6547(2) 0.36884(11) 0.0133(3) Uani 1 1 d . . . . .
C21B C 0.47725(3) 0.4679(2) 0.35566(15) 0.0236(4) Uani 1 1 d . . . . .
H21D H 0.491376 0.379505 0.368775 0.035 Uiso 1 1 calc R U . . .
H21E H 0.464522 0.448620 0.402828 0.035 Uiso 1 1 calc R U . . .
H21F H 0.468670 0.453236 0.286749 0.035 Uiso 1 1 calc R U . . .
C3B C 0.51462(3) 0.6840(2) 0.39142(11) 0.0132(3) Uani 1 1 d . . . . .
C4B C 0.52575(3) 0.8610(2) 0.40209(10) 0.0129(3) Uani 1 1 d . . . . .
C5B C 0.50774(3) 1.0046(2) 0.38337(13) 0.0198(3) Uani 1 1 d . . . . .
H5B H 0.513864 1.125728 0.386520 0.024 Uiso 1 1 calc R U . . .
C6B C 0.48164(3) 0.9717(2) 0.36083(12) 0.0176(3) Uani 1 1 d . . . . .
H6B H 0.470014 1.071093 0.349451 0.021 Uiso 1 1 calc R U . . .
C7B C 0.44320(3) 0.7774(2) 0.33056(11) 0.0138(3) Uani 1 1 d . . . . .
H7BA H 0.439578 0.667241 0.289274 0.017 Uiso 1 1 calc R U . . .
H7BB H 0.435782 0.881998 0.290724 0.017 Uiso 1 1 calc R U . . .
C8B C 0.42997(3) 0.7610(2) 0.42613(10) 0.0119(3) Uani 1 1 d . . . . .
H8BA H 0.437317 0.655771 0.465626 0.014 Uiso 1 1 calc R U . . .
H8BB H 0.433770 0.870634 0.467674 0.014 Uiso 1 1 calc R U . . .
N13B N 0.38929(2) 0.57093(18) 0.38584(9) 0.0133(2) Uani 1 1 d . . . . .
H13B H 0.3971(4) 0.464(3) 0.3877(15) 0.019(5) Uiso 1 1 d . . . . .
N11B N 0.35832(2) 0.7668(2) 0.37644(10) 0.0170(3) Uani 1 1 d . . . . .
H11B H 0.3434(5) 0.809(4) 0.3744(19) 0.042(7) Uiso 1 1 d . . . . .
C9B C 0.40106(3) 0.73854(19) 0.40308(10) 0.0112(3) Uani 1 1 d . . . . .
C10B C 0.38130(3) 0.8621(2) 0.39604(11) 0.0146(3) Uani 1 1 d . . . . .
H10B H 0.383050 0.989459 0.403258 0.018 Uiso 1 1 calc R U . . .
C12B C 0.36344(3) 0.5912(2) 0.37125(11) 0.0165(3) Uani 1 1 d . . . . .
H12B H 0.350942 0.496998 0.359306 0.020 Uiso 1 1 calc R U . . .

loop_
_atom_site_aniso_label
_atom_site_aniso_U_11
_atom_site_aniso_U_22
_atom_site_aniso_U_33
_atom_site_aniso_U_23
_atom_site_aniso_U_13
_atom_site_aniso_U_12
Cl1 0.01045(16) 0.01905(18) 0.01744(17) -0.00087(13) 0.00033(12) 0.00149(12)
Cl2 0.01078(16) 0.01652(17) 0.01568(16) 0.00157(12) 0.00065(12) 0.00135(12)
O1W 0.0147(5) 0.0234(6) 0.0167(5) -0.0007(4) -0.0006(4) 0.0033(4)
O2W 0.0183(6) 0.0205(6) 0.0215(6) 0.0013(5) 0.0018(5) 0.0038(4)
O3W 0.0260(6) 0.0120(5) 0.0170(5) -0.0007(4) -0.0035(4) -0.0031(4)
O31A 0.0101(5) 0.0111(5) 0.0260(6) 0.0001(4) 0.0017(4) 0.0018(4)
O41A 0.0079(5) 0.0132(5) 0.0227(5) -0.0016(4) 0.0001(4) 0.0002(4)
N1A 0.0075(5) 0.0152(6) 0.0139(5) 0.0013(4) 0.0000(4) 0.0007(4)
C2A 0.0110(6) 0.0128(7) 0.0119(6) 0.0006(5) 0.0008(5) -0.0004(5)
C21A 0.0122(6) 0.0134(7) 0.0232(7) -0.0008(6) 0.0017(5) -0.0020(5)
C3A 0.0100(6) 0.0117(6) 0.0118(6) 0.0000(5) -0.0003(5) 0.0015(5)
C4A 0.0106(6) 0.0127(6) 0.0099(6) 0.0000(5) -0.0012(5) -0.0002(5)
C5A 0.0123(6) 0.0112(6) 0.0177(7) -0.0006(5) -0.0001(5) 0.0005(5)
C6A 0.0114(6) 0.0132(7) 0.0166(6) 0.0005(5) 0.0013(5) 0.0027(5)
C7A 0.0073(6) 0.0184(7) 0.0143(6) 0.0017(5) -0.0009(5) 0.0000(5)
C8A 0.0084(6) 0.0244(8) 0.0145(6) 0.0010(6) 0.0000(5) -0.0009(5)
C9A 0.0091(6) 0.0193(7) 0.0130(6) 0.0000(5) 0.0002(5) -0.0009(5)
C10A 0.0118(6) 0.0196(7) 0.0160(7) -0.0013(5) -0.0004(5) 0.0004(5)
C12A 0.0104(6) 0.0238(8) 0.0148(7) 0.0014(6) -0.0007(5) -0.0021(6)
N13A 0.0106(6) 0.0182(6) 0.0164(6) 0.0016(5) -0.0005(4) -0.0003(5)
N11A 0.0080(6) 0.0243(7) 0.0150(6) -0.0001(5) -0.0009(4) 0.0025(5)
O31B 0.0096(5) 0.0147(5) 0.0443(7) -0.0030(5) 0.0054(5) 0.0025(4)
O41B 0.0074(5) 0.0205(6) 0.0303(6) -0.0106(5) -0.0003(4) -0.0004(4)
N1B 0.0073(5) 0.0170(6) 0.0120(5) 0.0014(4) -0.0010(4) -0.0001(4)
C2B 0.0098(6) 0.0150(7) 0.0152(6) -0.0046(5) 0.0015(5) -0.0002(5)
C21B 0.0116(7) 0.0153(7) 0.0443(10) -0.0113(7) 0.0050(6) -0.0023(6)
C3B 0.0097(6) 0.0154(7) 0.0143(6) -0.0031(5) 0.0008(5) 0.0016(5)
C4B 0.0086(6) 0.0159(7) 0.0141(6) -0.0037(5) 0.0010(5) 0.0001(5)
C5B 0.0115(7) 0.0131(7) 0.0346(9) 0.0028(6) 0.0023(6) -0.0007(5)
C6B 0.0107(7) 0.0153(7) 0.0265(8) 0.0070(6) 0.0009(6) 0.0012(5)
C7B 0.0064(6) 0.0222(7) 0.0121(6) 0.0014(5) -0.0017(5) -0.0005(5)
C8B 0.0077(6) 0.0154(7) 0.0120(6) -0.0001(5) -0.0007(5) -0.0006(5)
N13B 0.0122(6) 0.0138(6) 0.0139(6) -0.0017(5) 0.0010(4) -0.0021(5)
N11B 0.0063(6) 0.0264(7) 0.0178(6) -0.0028(5) -0.0003(4) 0.0013(5)
C9B 0.0088(6) 0.0138(7) 0.0106(6) -0.0009(5) 0.0002(5) -0.0011(5)
C10B 0.0102(6) 0.0161(7) 0.0170(7) -0.0021(5) 0.0000(5) 0.0008(5)
C12B 0.0119(6) 0.0231(8) 0.0144(6) -0.0032(6) 0.0012(5) -0.0058(6)

loop_
_atom_type_symbol
_atom_type_description
_atom_type_scat_dispersion_real
_atom_type_scat_dispersion_imag
_atom_type_scat_source
C C 0.0033 0.0016 'International Tables Vol C Tables 4.2.6.8 and 6.1.1.4'
H H 0.0000 0.0000 'International Tables Vol C Tables 4.2.6.8 and 6.1.1.4'
N N 0.0061 0.0033 'International Tables Vol C Tables 4.2.6.8 and 6.1.1.4'
O O 0.0106 0.0060 'International Tables Vol C Tables 4.2.6.8 and 6.1.1.4'
Cl Cl 0.1484 0.1585 'International Tables Vol C Tables 4.2.6.8 and 6.1.1.4'

loop_
_geom_angle_atom_site_label_1
_geom_angle_atom_site_label_2
_geom_angle_atom_site_label_3
_geom_angle
_geom_angle_site_symmetry_1
_geom_angle_site_symmetry_3
_geom_angle_publ_flag
H1WA O1W H1WB 107(2) . . ?
H2WA O2W H2WB 115(3) . . ?
H3WA O3W H3WB 109(3) . . ?
C3A O31A H31A 114.4(15) . . ?
C2A N1A C7A 121.07(12) . . ?
C6A N1A C2A 120.89(12) . . ?
C6A N1A C7A 118.04(12) . . ?
N1A C2A C21A 120.00(12) . . ?
N1A C2A C3A 118.55(13) . . ?
C3A C2A C21A 121.44(13) . . ?
C2A C21A H21A 109.5 . . ?
C2A C21A H21B 109.5 . . ?
C2A C21A H21C 109.5 . . ?
H21A C21A H21B 109.5 . . ?
H21A C21A H21C 109.5 . . ?
H21B C21A H21C 109.5 . . ?
O31A C3A C2A 118.14(13) . . ?
O31A C3A C4A 119.35(12) . . ?
C2A C3A C4A 122.50(13) . . ?
O41A C4A C3A 120.58(13) . . ?
O41A C4A C5A 123.99(13) . . ?
C5A C4A C3A 115.42(12) . . ?
C4A C5A H5A 119.7 . . ?
C6A C5A C4A 120.54(13) . . ?
C6A C5A H5A 119.7 . . ?
N1A C6A C5A 121.92(13) . . ?
N1A C6A H6A 119.0 . . ?
C5A C6A H6A 119.0 . . ?
N1A C7A H7AA 109.3 . . ?
N1A C7A H7AB 109.3 . . ?
N1A C7A C8A 111.67(11) . . ?
H7AA C7A H7AB 107.9 . . ?
C8A C7A H7AA 109.3 . . ?
C8A C7A H7AB 109.3 . . ?
C7A C8A H8AA 109.4 . . ?
C7A C8A H8AB 109.4 . . ?
H8AA C8A H8AB 108.0 . . ?
C9A C8A C7A 111.18(12) . . ?
C9A C8A H8AA 109.4 . . ?
C9A C8A H8AB 109.4 . . ?
C10A C9A C8A 131.14(15) . . ?
C10A C9A N13A 106.55(13) . . ?
N13A C9A C8A 122.31(13) . . ?
C9A C10A H10A 126.7 . . ?
C9A C10A N11A 106.65(14) . . ?
N11A C10A H10A 126.7 . . ?
N13A C12A H12A 126.0 . . ?
N11A C12A H12A 126.0 . . ?
N11A C12A N13A 108.08(14) . . ?
C9A N13A H13A 127.5(15) . . ?
C12A N13A C9A 109.10(13) . . ?
C12A N13A H13A 123.1(15) . . ?
C10A N11A H11A 124.8(16) . . ?
C12A N11A C10A 109.59(13) . . ?
C12A N11A H11A 125.6(16) . . ?
C3B O31B H31B 112.4(18) . . ?
C2B N1B C7B 121.04(12) . . ?
C6B N1B C2B 120.37(12) . . ?
C6B N1B C7B 118.58(12) . . ?
N1B C2B C21B 119.73(13) . . ?
N1B C2B C3B 118.83(13) . . ?
C3B C2B C21B 121.39(13) . . ?
C2B C21B H21D 109.5 . . ?
C2B C21B H21E 109.5 . . ?
C2B C21B H21F 109.5 . . ?
H21D C21B H21E 109.5 . . ?
H21D C21B H21F 109.5 . . ?
H21E C21B H21F 109.5 . . ?
O31B C3B C2B 118.18(13) . . ?
O31B C3B C4B 119.07(12) . . ?
C2B C3B C4B 122.75(13) . . ?
O41B C4B C3B 121.00(13) . . ?
O41B C4B C5B 124.02(14) . . ?
C5B C4B C3B 114.97(13) . . ?
C4B C5B H5B 119.5 . . ?
C6B C5B C4B 121.03(14) . . ?
C6B C5B H5B 119.5 . . ?
N1B C6B C5B 122.00(14) . . ?
N1B C6B H6B 119.0 . . ?
C5B C6B H6B 119.0 . . ?
N1B C7B H7BA 109.3 . . ?
N1B C7B H7BB 109.3 . . ?
N1B C7B C8B 111.68(11) . . ?
H7BA C7B H7BB 107.9 . . ?
C8B C7B H7BA 109.3 . . ?
C8B C7B H7BB 109.3 . . ?
C7B C8B H8BA 109.2 . . ?
C7B C8B H8BB 109.2 . . ?
H8BA C8B H8BB 107.9 . . ?
C9B C8B C7B 112.08(11) . . ?
C9B C8B H8BA 109.2 . . ?
C9B C8B H8BB 109.2 . . ?
C9B N13B H13B 127.0(13) . . ?
C12B N13B H13B 123.4(13) . . ?
C12B N13B C9B 109.52(13) . . ?
C10B N11B H11B 126.3(19) . . ?
C12B N11B H11B 123.6(19) . . ?
C12B N11B C10B 109.74(13) . . ?
N13B C9B C8B 122.61(13) . . ?
C10B C9B C8B 131.23(13) . . ?
C10B C9B N13B 106.15(12) . . ?
N11B C10B H10B 126.6 . . ?
C9B C10B N11B 106.86(13) . . ?
C9B C10B H10B 126.6 . . ?
N13B C12B H12B 126.1 . . ?
N11B C12B N13B 107.71(13) . . ?
N11B C12B H12B 126.1 . . ?

loop_
_geom_bond_atom_site_label_1
_geom_bond_atom_site_label_2
_geom_bond_distance
_geom_bond_site_symmetry_2
_geom_bond_publ_flag
O1W H1WA 0.81(3) . ?
O1W H1WB 0.77(3) . ?
O2W H2WA 0.84(3) . ?
O2W H2WB 0.79(3) . ?
O3W H3WA 0.75(2) . ?
O3W H3WB 0.80(3) . ?
O31A H31A 0.85(2) . ?
O31A C3A 1.3602(17) . ?
O41A C4A 1.2803(17) . ?
N1A C2A 1.3747(18) . ?
N1A C6A 1.3575(19) . ?
N1A C7A 1.4804(17) . ?
C2A C21A 1.496(2) . ?
C2A C3A 1.3804(19) . ?
C21A H21A 0.9800 . ?
C21A H21B 0.9800 . ?
C21A H21C 0.9800 . ?
C3A C4A 1.4338(19) . ?
C4A C5A 1.4178(19) . ?
C5A H5A 0.9500 . ?
C5A C6A 1.369(2) . ?
C6A H6A 0.9500 . ?
C7A H7AA 0.9900 . ?
C7A H7AB 0.9900 . ?
C7A C8A 1.529(2) . ?
C8A H8AA 0.9900 . ?
C8A H8AB 0.9900 . ?
C8A C9A 1.4974(19) . ?
C9A C10A 1.364(2) . ?
C9A N13A 1.387(2) . ?
C10A H10A 0.9500 . ?
C10A N11A 1.3812(19) . ?
C12A H12A 0.9500 . ?
C12A N13A 1.3350(19) . ?
C12A N11A 1.327(2) . ?
N13A H13A 0.92(2) . ?
N11A H11A 0.86(2) . ?
O31B H31B 0.77(2) . ?
O31B C3B 1.3600(18) . ?
O41B C4B 1.2806(17) . ?
N1B C2B 1.3739(19) . ?
N1B C6B 1.358(2) . ?
N1B C7B 1.4850(17) . ?
C2B C21B 1.495(2) . ?
C2B C3B 1.3799(19) . ?
C21B H21D 0.9800 . ?
C21B H21E 0.9800 . ?
C21B H21F 0.9800 . ?
C3B C4B 1.430(2) . ?
C4B C5B 1.414(2) . ?
C5B H5B 0.9500 . ?
C5B C6B 1.367(2) . ?
C6B H6B 0.9500 . ?
C7B H7BA 0.9900 . ?
C7B H7BB 0.9900 . ?
C7B C8B 1.5338(19) . ?
C8B H8BA 0.9900 . ?
C8B H8BB 0.9900 . ?
C8B C9B 1.4974(18) . ?
N13B H13B 0.88(2) . ?
N13B C9B 1.3877(18) . ?
N13B C12B 1.3351(19) . ?
N11B H11B 0.83(3) . ?
N11B C10B 1.3783(19) . ?
N11B C12B 1.330(2) . ?
C9B C10B 1.366(2) . ?
C10B H10B 0.9500 . ?
C12B H12B 0.9500 . ?

loop_
_geom_hbond_atom_site_label_D
_geom_hbond_atom_site_label_H
_geom_hbond_atom_site_label_A
_geom_hbond_distance_DH
_geom_hbond_distance_HA
_geom_hbond_distance_DA
_geom_hbond_angle_DHA
_geom_hbond_site_symmetry_A
_geom_hbond_publ_flag
O1W H1WA Cl2 0.81(3) 2.34(3) 3.1384(13) 172(2) . yes
O1W H1WB Cl1 0.77(3) 2.36(3) 3.1205(13) 171(2) . yes
O2W H2WA O3W 0.84(3) 1.95(3) 2.7900(18) 173(3) 2_655 yes
O2W H2WB O41B 0.79(3) 2.17(3) 2.9565(18) 176(3) 5_666 yes
O3W H3WA O41A 0.75(2) 1.96(3) 2.7117(16) 172(2) . yes
O3W H3WB O31A 0.80(3) 2.64(3) 3.2000(16) 128(2) 1_545 yes
O3W H3WB O41B 0.80(3) 2.28(3) 3.0613(18) 164(3) 1_545 yes
O31A H31A O41B 0.85(2) 1.82(2) 2.6207(15) 157(2) . yes
C21A H21B Cl1 0.98 2.90 3.7185(16) 141.9 6_576 yes
C21A H21C Cl1 0.98 2.99 3.8545(16) 148.4 . yes
C7A H7AA Cl2 0.99 2.63 3.5845(15) 162.4 1_545 yes
C8A H8AB Cl2 0.99 2.97 3.4596(15) 111.8 6_575 yes
C10A H10A O1W 0.95 2.49 3.324(2) 146.7 1_545 yes
C12A H12A Cl2 0.95 2.82 3.7147(16) 157.7 7_676 yes
N13A H13A O1W 0.92(2) 1.77(3) 2.6928(18) 176(2) . yes
N11A H11A Cl1 0.86(2) 2.54(2) 3.1928(13) 133(2) 4_645 yes
N11A H11A Cl2 0.86(2) 2.63(2) 3.2504(14) 129.4(19) 7_666 yes
O31B H31B O41A 0.77(2) 1.91(2) 2.6396(16) 159(2) . yes
C21B H21E O31B 0.98 2.57 3.296(2) 131.1 5_666 yes
C21B H21F O3W 0.98 2.66 3.359(2) 129.0 2_655 yes
C21B H21F O31B 0.98 2.65 3.503(2) 146.0 2_655 yes
C6B H6B O3W 0.95 2.54 3.3109(19) 138.6 2_665 yes
C7B H7BA O41A 0.99 2.46 3.3606(18) 150.7 2_655 yes
C7B H7BB O3W 0.99 2.54 3.469(2) 155.3 2_665 yes
C8B H8BB O41B 0.99 2.40 3.3793(18) 171.1 5_676 yes
N13B H13B O2W 0.88(2) 1.88(2) 2.7607(18) 173.5(19) . yes
N11B H11B Cl1 0.83(3) 2.96(3) 3.4953(15) 125(2) 2_655 yes
N11B H11B Cl2 0.83(3) 2.51(3) 3.2199(13) 145(2) 5_676 yes
C10B H10B O2W 0.95 2.65 3.440(2) 141.2 1_565 yes
C12B H12B Cl1 0.95 2.56 3.4840(16) 163.5 2_645 yes

loop_
_geom_torsion_atom_site_label_1
_geom_torsion_atom_site_label_2
_geom_torsion_atom_site_label_3
_geom_torsion_atom_site_label_4
_geom_torsion
_geom_torsion_site_symmetry_1
_geom_torsion_site_symmetry_2
_geom_torsion_site_symmetry_3
_geom_torsion_site_symmetry_4
_geom_torsion_publ_flag
O31A C3A C4A O41A -2.6(2) . . . . ?
O31A C3A C4A C5A 176.99(12) . . . . ?
O41A C4A C5A C6A -176.25(13) . . . . ?
N1A C2A C3A O31A 179.26(12) . . . . ?
N1A C2A C3A C4A -1.4(2) . . . . ?
N1A C7A C8A C9A -178.70(12) . . . . ?
C2A N1A C6A C5A -1.7(2) . . . . ?
C2A N1A C7A C8A -92.10(16) . . . . ?
C2A C3A C4A O41A 178.04(13) . . . . ?
C2A C3A C4A C5A -2.3(2) . . . . ?
C21A C2A C3A O31A -1.1(2) . . . . ?
C21A C2A C3A C4A 178.26(13) . . . . ?
C3A C4A C5A C6A 4.1(2) . . . . ?
C4A C5A C6A N1A -2.3(2) . . . . ?
C6A N1A C2A C21A -176.15(13) . . . . ?
C6A N1A C2A C3A 3.5(2) . . . . ?
C6A N1A C7A C8A 88.84(16) . . . . ?
C7A N1A C2A C21A 4.8(2) . . . . ?
C7A N1A C2A C3A -175.52(12) . . . . ?
C7A N1A C6A C5A 177.33(13) . . . . ?
C7A C8A C9A C10A 87.2(2) . . . . ?
C7A C8A C9A N13A -92.98(17) . . . . ?
C8A C9A C10A N11A 178.52(14) . . . . ?
C8A C9A N13A C12A -178.03(13) . . . . ?
C9A C10A N11A C12A 0.34(17) . . . . ?
C10A C9A N13A C12A 1.80(16) . . . . ?
N13A C9A C10A N11A -1.28(16) . . . . ?
N13A C12A N11A C10A 0.78(17) . . . . ?
N11A C12A N13A C9A -1.60(17) . . . . ?
O31B C3B C4B O41B -1.5(2) . . . . ?
O31B C3B C4B C5B 177.71(14) . . . . ?
O41B C4B C5B C6B -178.39(15) . . . . ?
N1B C2B C3B O31B -179.22(13) . . . . ?
N1B C2B C3B C4B 1.2(2) . . . . ?
N1B C7B C8B C9B 179.49(12) . . . . ?
C2B N1B C6B C5B -0.9(2) . . . . ?
C2B N1B C7B C8B 87.06(16) . . . . ?
C2B C3B C4B O41B 178.12(14) . . . . ?
C2B C3B C4B C5B -2.7(2) . . . . ?
C21B C2B C3B O31B -2.0(2) . . . . ?
C21B C2B C3B C4B 178.44(14) . . . . ?
C3B C4B C5B C6B 2.4(2) . . . . ?
C4B C5B C6B N1B -0.8(3) . . . . ?
C6B N1B C2B C21B -176.60(15) . . . . ?
C6B N1B C2B C3B 0.7(2) . . . . ?
C6B N1B C7B C8B -93.14(16) . . . . ?
C7B N1B C2B C21B 3.2(2) . . . . ?
C7B N1B C2B C3B -179.49(12) . . . . ?
C7B N1B C6B C5B 179.27(14) . . . . ?
C7B C8B C9B N13B 87.17(16) . . . . ?
C7B C8B C9B C10B -94.18(18) . . . . ?
C8B C9B C10B N11B -177.93(14) . . . . ?
N13B C9B C10B N11B 0.88(16) . . . . ?
C9B N13B C12B N11B 1.33(17) . . . . ?
C10B N11B C12B N13B -0.77(17) . . . . ?
C12B N13B C9B C8B 177.55(12) . . . . ?
C12B N13B C9B C10B -1.38(16) . . . . ?
C12B N11B C10B C9B -0.10(17) . . . . ?
